data_4325290
loop_
_publ_author_name
'Thomas S. Teets'
'Timothy R. Cook'
'Brian D. McCarthy'
'Daniel G. Nocera'

_publ_section_title
;
 Redox Chemistry, Acid Reactivity, and Hydrogenation Reactions of
 Two-Electron Mixed Valence Diiridium and Dirhodium Complexes
;
_journal_name_full 'Inorganic Chemistry'
_journal_page_first 5223
_journal_page_last 5233
_journal_paper_doi 10.1021/ic2005248
_journal_volume 50
_journal_year 2011
_chemical_formula_moiety C33H49Cl2F24Ir2N5O8P4,CH2Cl2
_chemical_formula_sum 'C34 H51 Cl4 F24 Ir2 N5 O8 P4'
_chemical_formula_weight 1763.88
_chemical_name_common Ir2(tfepma)2(CNtBu)3Cl2
_space_group_crystal_system monoclinic
_space_group_IT_number 14
_space_group_name_Hall '-P 2yn'
_space_group_name_H-M_alt 'P 1 21/n 1'
_atom_sites_solution_hydrogens geom
_atom_sites_solution_primary direct
_atom_sites_solution_secondary difmap
_audit_creation_method SHELXL-97
_cell_angle_alpha 90.00
_cell_angle_beta 92.009(2)
_cell_angle_gamma 90.00
_cell_formula_units_Z 4
_cell_length_a 14.1247(12)
_cell_length_b 19.1523(16)
_cell_length_c 22.2083(19)
_cell_measurement_reflns_used 9983
_cell_measurement_temperature 100(2)
_cell_measurement_theta_max 31.09
_cell_measurement_theta_min 2.32
_cell_volume 6004.1(9)
_computing_cell_refinement 'Bruker SAINT'
_computing_data_collection 'Bruker APEX2'
_computing_data_reduction 'Bruker SAINT'
_computing_molecular_graphics 'Bruker SHELXTL'
_computing_publication_material 'Bruker SHELXTL'
_computing_structure_refinement 'SHELXL-97 (Sheldrick, 1997)'
_computing_structure_solution 'SHELXS-97 (Sheldrick, 1990)'
_diffrn_ambient_temperature 100(2)
_diffrn_measured_fraction_theta_full 0.994
_diffrn_measured_fraction_theta_max 0.994
_diffrn_measurement_device_type 'Bruker APEX-II CCD'
_diffrn_measurement_method '\f and \w scans'
_diffrn_radiation_monochromator graphite
_diffrn_radiation_source 'fine-focus sealed tube'
_diffrn_radiation_type MoK\a
_diffrn_radiation_wavelength 0.71073
_diffrn_reflns_av_R_equivalents 0.0600
_diffrn_reflns_av_sigmaI/netI 0.0418
_diffrn_reflns_limit_h_max 20
_diffrn_reflns_limit_h_min -20
_diffrn_reflns_limit_k_max 27
_diffrn_reflns_limit_k_min -25
_diffrn_reflns_limit_l_max 31
_diffrn_reflns_limit_l_min -31
_diffrn_reflns_number 118286
_diffrn_reflns_theta_full 30.51
_diffrn_reflns_theta_max 30.51
_diffrn_reflns_theta_min 1.40
_diffrn_standards_number 0
_exptl_absorpt_coefficient_mu 4.835
_exptl_absorpt_correction_T_max 0.3249
_exptl_absorpt_correction_T_min 0.2480
_exptl_absorpt_correction_type multi-scan
_exptl_absorpt_process_details sadabs
_exptl_crystal_colour yellow
_exptl_crystal_density_diffrn 1.951
_exptl_crystal_description block
_exptl_crystal_F_000 3408
_exptl_crystal_size_max 0.40
_exptl_crystal_size_mid 0.40
_exptl_crystal_size_min 0.30
_refine_diff_density_max 2.263
_refine_diff_density_min -1.028
_refine_diff_density_rms 0.164
_refine_ls_extinction_method none
_refine_ls_goodness_of_fit_ref 1.033
_refine_ls_hydrogen_treatment constr
_refine_ls_matrix_type full
_refine_ls_number_parameters 742
_refine_ls_number_reflns 18204
_refine_ls_number_restraints 0
_refine_ls_restrained_S_all 1.033
_refine_ls_R_factor_all 0.0487
_refine_ls_R_factor_gt 0.0339
_refine_ls_shift/su_max 0.004
_refine_ls_shift/su_mean 0.000
_refine_ls_structure_factor_coef Fsqd
_refine_ls_weighting_details 'calc w=1/[\s^2^(Fo^2^)+(0.0302P)^2^+18.1106P] where P=(Fo^2^+2Fc^2^)/3'
_refine_ls_weighting_scheme calc
_refine_ls_wR_factor_gt 0.0735
_refine_ls_wR_factor_ref 0.0805
_reflns_number_gt 14814
_reflns_number_total 18204
_reflns_threshold_expression >2sigma(I)
_cod_data_source_file ic2005248_si_002_03.cif
_cod_data_source_block 4
_cod_depositor_comments
;
 Updating space group information.

 Antanas Vaitkus,
 2018-07-15
;
_cod_database_code 4325290

loop_
_space_group_symop_id
_space_group_symop_operation_xyz
1 x,y,z
2 -x+1/2,y+1/2,-z+1/2
3 -x,-y,-z
4 x+1/2,-y+1/2,z+1/2

loop_
_atom_site_label
_atom_site_type_symbol
_atom_site_fract_x
_atom_site_fract_y
_atom_site_fract_z
_atom_site_U_iso_or_equiv
_atom_site_adp_type
_atom_site_occupancy
_atom_site_symmetry_multiplicity
_atom_site_calc_flag
_atom_site_refinement_flags
Ir1 Ir 0.905899(9) 1.324617(7) 0.264986(6) 0.01325(4) Uani 1 1 d .
Ir2 Ir 1.020232(9) 1.214096(7) 0.305472(6) 0.01342(4) Uani 1 1 d .
Cl1 Cl 1.04812(7) 1.38164(5) 0.22981(4) 0.02202(19) Uani 1 1 d .
Cl1S Cl 0.54543(10) 1.04721(7) 0.38301(6) 0.0428(3) Uani 1 1 d .
Cl2 Cl 0.81508(6) 1.43231(5) 0.22875(4) 0.01969(17) Uani 1 1 d .
Cl2S Cl 0.48251(11) 0.92646(7) 0.45148(7) 0.0511(4) Uani 1 1 d .
P1 P 0.93096(7) 1.38201(5) 0.35408(4) 0.01505(18) Uani 1 1 d .
P2 P 1.07308(7) 1.27726(5) 0.38350(4) 0.01594(18) Uani 1 1 d .
P3 P 0.89963(7) 1.14126(5) 0.30142(4) 0.01602(18) Uani 1 1 d .
P4 P 0.78245(7) 1.26186(5) 0.28865(5) 0.01793(19) Uani 1 1 d .
O1 O 0.94563(19) 1.46521(14) 0.35195(12) 0.0202(6) Uani 1 1 d .
O2 O 0.84743(18) 1.38539(14) 0.40160(12) 0.0184(5) Uani 1 1 d .
O3 O 1.18499(18) 1.30024(15) 0.39066(12) 0.0217(6) Uani 1 1 d .
O4 O 1.08204(19) 1.24241(15) 0.45068(12) 0.0213(6) Uani 1 1 d .
O5 O 0.8774(2) 1.09680(14) 0.36192(12) 0.0227(6) Uani 1 1 d .
O6 O 0.9001(2) 1.07225(15) 0.25738(12) 0.0226(6) Uani 1 1 d .
O7 O 0.6906(2) 1.27071(16) 0.24443(16) 0.0322(7) Uani 1 1 d .
O8 O 0.7378(2) 1.27752(18) 0.35288(17) 0.0418(9) Uani 1 1 d .
N1 N 1.0204(2) 1.35459(17) 0.39789(14) 0.0189(6) Uani 1 1 d .
N2 N 0.7920(2) 1.17538(17) 0.28253(15) 0.0188(6) Uani 1 1 d .
N100 N 1.1575(2) 1.09571(18) 0.34587(16) 0.0235(7) Uani 1 1 d .
N200 N 1.1355(2) 1.22257(18) 0.18703(15) 0.0220(7) Uani 1 1 d .
N300 N 0.8708(2) 1.25827(18) 0.13669(14) 0.0201(7) Uani 1 1 d .
F121 F 1.0580(3) 1.61956(15) 0.30777(17) 0.0560(10) Uani 1 1 d .
F122 F 0.9260(2) 1.60578(14) 0.35192(14) 0.0408(7) Uani 1 1 d .
F123 F 1.0561(2) 1.57503(16) 0.39698(15) 0.0483(8) Uani 1 1 d .
F221 F 0.7414(3) 1.43552(19) 0.49489(13) 0.0579(10) Uani 1 1 d .
F222 F 0.8261(2) 1.51529(17) 0.45653(15) 0.0515(9) Uani 1 1 d .
F223 F 0.6752(2) 1.51227(15) 0.43744(13) 0.0382(7) Uani 1 1 d .
F321 F 1.3405(3) 1.2450(3) 0.3361(3) 0.110(2) Uani 1 1 d .
F322 F 1.3718(3) 1.3338(4) 0.39509(17) 0.133(3) Uani 1 1 d .
F323 F 1.3761(2) 1.3469(3) 0.30081(15) 0.0770(14) Uani 1 1 d .
F421 F 0.9958(2) 1.25145(19) 0.55907(13) 0.0523(9) Uani 1 1 d .
F422 F 0.8935(2) 1.26480(18) 0.48754(15) 0.0507(9) Uani 1 1 d .
F423 F 0.8999(2) 1.16717(18) 0.53572(15) 0.0516(9) Uani 1 1 d .
F521 F 0.8296(3) 0.94311(17) 0.44117(15) 0.0713(12) Uani 1 1 d .
F522 F 0.7757(2) 1.04501(19) 0.45317(15) 0.0531(9) Uani 1 1 d .
F523 F 0.9226(2) 1.02773(18) 0.46631(14) 0.0508(8) Uani 1 1 d .
F621 F 1.0694(2) 1.01415(18) 0.22391(15) 0.0484(8) Uani 1 1 d .
F622 F 1.0298(2) 1.02577(16) 0.12992(13) 0.0439(7) Uani 1 1 d .
F623 F 0.9500(2) 0.95770(13) 0.18574(13) 0.0348(6) Uani 1 1 d .
F711 F 0.6150(2) 1.33672(17) 0.14331(14) 0.0457(8) Uani 1 1 d .
F712 F 0.51940(19) 1.26643(15) 0.18592(14) 0.0400(7) Uani 1 1 d .
F713 F 0.5008(2) 1.37785(16) 0.19457(14) 0.0419(7) Uani 1 1 d .
F821 F 0.5835(2) 1.30539(17) 0.41970(18) 0.0599(10) Uani 1 1 d .
F822 F 0.5830(3) 1.20157(19) 0.45523(15) 0.0662(11) Uani 1 1 d .
F823 F 0.5574(2) 1.21903(19) 0.36172(17) 0.0563(9) Uani 1 1 d .
C1S C 0.5627(4) 0.9587(3) 0.3999(2) 0.0357(11) Uani 1 1 d .
H1S1 H 0.6280 0.9521 0.4166 0.043 Uiso 1 1 calc R
H1S2 H 0.5564 0.9313 0.3621 0.043 Uiso 1 1 calc R
C1 C 1.0497(3) 1.3949(2) 0.45282(19) 0.0269(9) Uani 1 1 d .
H1A H 1.0139 1.4387 0.4538 0.040 Uiso 1 1 calc R
H1B H 1.1176 1.4053 0.4520 0.040 Uiso 1 1 calc R
H1C H 1.0369 1.3673 0.4888 0.040 Uiso 1 1 calc R
C2 C 0.7089(3) 1.1289(2) 0.2719(2) 0.0301(10) Uani 1 1 d .
H2A H 0.6895 1.1094 0.3104 0.045 Uiso 1 1 calc R
H2B H 0.7259 1.0908 0.2449 0.045 Uiso 1 1 calc R
H2C H 0.6564 1.1557 0.2535 0.045 Uiso 1 1 calc R
C11 C 1.0027(3) 1.5060(2) 0.3143(2) 0.0247(8) Uani 1 1 d .
H11A H 0.9731 1.5097 0.2734 0.030 Uiso 1 1 calc R
H11B H 1.0663 1.4848 0.3112 0.030 Uiso 1 1 calc R
C12 C 1.0102(3) 1.5767(2) 0.3433(2) 0.0301(10) Uani 1 1 d .
C21 C 0.7666(3) 1.4283(2) 0.39098(18) 0.0213(8) Uani 1 1 d .
H21A H 0.7099 1.3988 0.3829 0.026 Uiso 1 1 calc R
H21B H 0.7758 1.4584 0.3554 0.026 Uiso 1 1 calc R
C22 C 0.7527(3) 1.4723(2) 0.4454(2) 0.0294(9) Uani 1 1 d .
C31 C 1.2287(3) 1.3316(3) 0.3410(2) 0.0307(10) Uani 1 1 d .
H31A H 1.2190 1.3828 0.3418 0.037 Uiso 1 1 calc R
H31B H 1.2001 1.3133 0.3028 0.037 Uiso 1 1 calc R
C32 C 1.3294(4) 1.3157(4) 0.3446(3) 0.0552(17) Uani 1 1 d .
C41 C 1.0212(3) 1.1890(2) 0.46947(18) 0.0231(8) Uani 1 1 d .
H41A H 1.0587 1.1512 0.4892 0.028 Uiso 1 1 calc R
H41B H 0.9861 1.1691 0.4341 0.028 Uiso 1 1 calc R
C42 C 0.9527(3) 1.2186(3) 0.5129(2) 0.0325(10) Uani 1 1 d .
C51 C 0.8624(4) 1.0239(2) 0.3664(2) 0.0318(10) Uani 1 1 d .
H51A H 0.9178 0.9978 0.3522 0.038 Uiso 1 1 calc R
H51B H 0.8056 1.0098 0.3420 0.038 Uiso 1 1 calc R
C52 C 0.8484(4) 1.0105(2) 0.4321(2) 0.0332(10) Uani 1 1 d .
C61 C 0.9331(3) 1.0793(2) 0.19801(18) 0.0237(8) Uani 1 1 d .
H61A H 0.9686 1.1235 0.1944 0.028 Uiso 1 1 calc R
H61B H 0.8787 1.0803 0.1687 0.028 Uiso 1 1 calc R
C62 C 0.9961(3) 1.0188(2) 0.1850(2) 0.0269(9) Uani 1 1 d .
C71 C 0.6270(3) 1.3282(2) 0.2489(2) 0.0268(9) Uani 1 1 d .
H71A H 0.6624 1.3728 0.2518 0.032 Uiso 1 1 calc R
H71B H 0.5883 1.3234 0.2851 0.032 Uiso 1 1 calc R
C72 C 0.5657(3) 1.3264(2) 0.1932(2) 0.0327(10) Uani 1 1 d .
C81 C 0.7116(4) 1.2328(3) 0.3979(2) 0.0457(14) Uani 1 1 d .
H81A H 0.7513 1.2420 0.4347 0.055 Uiso 1 1 calc R
H81B H 0.7229 1.1841 0.3853 0.055 Uiso 1 1 calc R
C82 C 0.6126(4) 1.2413(3) 0.4115(3) 0.0426(13) Uani 1 1 d .
C100 C 1.1055(3) 1.1394(2) 0.33105(17) 0.0190(7) Uani 1 1 d .
C101 C 1.2314(3) 1.0448(2) 0.3625(2) 0.0260(9) Uani 1 1 d .
C102 C 1.2939(4) 1.0372(4) 0.3085(2) 0.0499(15) Uani 1 1 d .
H10A H 1.2552 1.0228 0.2732 0.075 Uiso 1 1 calc R
H10B H 1.3427 1.0019 0.3173 0.075 Uiso 1 1 calc R
H10C H 1.3243 1.0820 0.3003 0.075 Uiso 1 1 calc R
C103 C 1.1823(4) 0.9776(3) 0.3783(3) 0.0540(16) Uani 1 1 d .
H10D H 1.1355 0.9868 0.4089 0.081 Uiso 1 1 calc R
H10E H 1.2292 0.9440 0.3942 0.081 Uiso 1 1 calc R
H10F H 1.1503 0.9582 0.3421 0.081 Uiso 1 1 calc R
C104 C 1.2865(3) 1.0748(3) 0.4170(2) 0.0328(10) Uani 1 1 d .
H10G H 1.3143 1.1198 0.4062 0.049 Uiso 1 1 calc R
H10H H 1.3371 1.0423 0.4295 0.049 Uiso 1 1 calc R
H10I H 1.2435 1.0814 0.4502 0.049 Uiso 1 1 calc R
C200 C 1.0914(3) 1.2233(2) 0.22992(18) 0.0186(7) Uani 1 1 d .
C201 C 1.2058(3) 1.2343(2) 0.14104(19) 0.0251(9) Uani 1 1 d .
C202 C 1.2203(4) 1.1651(3) 0.1087(3) 0.0535(16) Uani 1 1 d .
H20A H 1.2427 1.1299 0.1379 0.080 Uiso 1 1 calc R
H20B H 1.2675 1.1712 0.0778 0.080 Uiso 1 1 calc R
H20C H 1.1602 1.1499 0.0897 0.080 Uiso 1 1 calc R
C203 C 1.1644(4) 1.2902(3) 0.0982(2) 0.0433(13) Uani 1 1 d .
H20D H 1.1065 1.2724 0.0781 0.065 Uiso 1 1 calc R
H20E H 1.2108 1.3018 0.0680 0.065 Uiso 1 1 calc R
H20F H 1.1495 1.3322 0.1212 0.065 Uiso 1 1 calc R
C204 C 1.2950(3) 1.2596(3) 0.1731(2) 0.0391(12) Uani 1 1 d .
H20G H 1.2822 1.3035 0.1939 0.059 Uiso 1 1 calc R
H20H H 1.3442 1.2672 0.1437 0.059 Uiso 1 1 calc R
H20I H 1.3168 1.2245 0.2025 0.059 Uiso 1 1 calc R
C300 C 0.8881(3) 1.28065(19) 0.18423(17) 0.0175(7) Uani 1 1 d .
C301 C 0.8333(3) 1.2321(2) 0.07808(18) 0.0227(8) Uani 1 1 d .
C302 C 0.8062(4) 1.2949(3) 0.0398(2) 0.0380(12) Uani 1 1 d .
H30A H 0.7591 1.3228 0.0604 0.057 Uiso 1 1 calc R
H30B H 0.7794 1.2791 0.0008 0.057 Uiso 1 1 calc R
H30C H 0.8626 1.3234 0.0333 0.057 Uiso 1 1 calc R
C303 C 0.7456(3) 1.1884(2) 0.0907(2) 0.0297(9) Uani 1 1 d .
H30D H 0.7638 1.1488 0.1166 0.045 Uiso 1 1 calc R
H30E H 0.7176 1.1710 0.0527 0.045 Uiso 1 1 calc R
H30F H 0.6993 1.2174 0.1110 0.045 Uiso 1 1 calc R
C304 C 0.9101(3) 1.1885(3) 0.0496(2) 0.0309(10) Uani 1 1 d .
H30G H 0.9658 1.2178 0.0433 0.046 Uiso 1 1 calc R
H30H H 0.8862 1.1702 0.0108 0.046 Uiso 1 1 calc R
H30I H 0.9277 1.1496 0.0764 0.046 Uiso 1 1 calc R

loop_
_atom_site_aniso_label
_atom_site_aniso_U_11
_atom_site_aniso_U_22
_atom_site_aniso_U_33
_atom_site_aniso_U_23
_atom_site_aniso_U_13
_atom_site_aniso_U_12
Ir1 0.01358(6) 0.01100(6) 0.01502(7) -0.00008(5) -0.00163(5) -0.00004(5)
Ir2 0.01284(6) 0.01223(7) 0.01520(7) 0.00062(5) 0.00065(5) 0.00104(5)
Cl1 0.0214(4) 0.0184(4) 0.0265(5) 0.0022(4) 0.0037(3) -0.0009(3)
Cl1S 0.0473(7) 0.0336(6) 0.0484(7) 0.0041(6) 0.0141(6) -0.0047(5)
Cl2 0.0206(4) 0.0155(4) 0.0228(4) 0.0032(3) -0.0022(3) 0.0019(3)
Cl2S 0.0657(9) 0.0350(7) 0.0543(8) 0.0040(6) 0.0262(7) -0.0063(6)
P1 0.0155(4) 0.0128(4) 0.0167(4) -0.0006(3) -0.0013(3) 0.0001(3)
P2 0.0137(4) 0.0172(5) 0.0168(4) 0.0004(4) -0.0016(3) 0.0008(3)
P3 0.0176(4) 0.0131(4) 0.0175(4) -0.0001(4) 0.0026(3) -0.0011(3)
P4 0.0134(4) 0.0170(5) 0.0234(5) -0.0054(4) 0.0004(3) -0.0010(3)
O1 0.0251(14) 0.0116(12) 0.0240(14) -0.0008(11) 0.0021(11) -0.0021(10)
O2 0.0176(13) 0.0180(13) 0.0197(13) -0.0013(11) 0.0018(10) 0.0035(10)
O3 0.0142(12) 0.0291(15) 0.0215(14) 0.0011(12) -0.0023(10) -0.0033(11)
O4 0.0200(13) 0.0259(15) 0.0177(13) 0.0025(11) -0.0040(10) 0.0013(11)
O5 0.0333(16) 0.0149(13) 0.0203(14) 0.0019(11) 0.0068(11) -0.0048(11)
O6 0.0306(15) 0.0175(14) 0.0199(14) -0.0019(11) 0.0063(11) -0.0034(11)
O7 0.0189(14) 0.0241(16) 0.052(2) -0.0182(15) -0.0140(13) 0.0068(12)
O8 0.043(2) 0.0340(19) 0.050(2) -0.0225(16) 0.0307(17) -0.0199(15)
N1 0.0204(16) 0.0174(16) 0.0186(15) -0.0024(13) -0.0052(12) 0.0002(12)
N2 0.0162(15) 0.0187(16) 0.0214(16) -0.0026(13) 0.0005(12) -0.0041(12)
N100 0.0290(18) 0.0186(17) 0.0228(17) 0.0013(14) -0.0010(14) 0.0037(14)
N200 0.0209(16) 0.0234(17) 0.0220(17) 0.0015(14) 0.0054(13) 0.0022(13)
N300 0.0238(16) 0.0194(16) 0.0171(15) -0.0001(13) -0.0017(12) -0.0010(13)
F121 0.070(2) 0.0229(15) 0.078(2) -0.0041(15) 0.0318(19) -0.0208(15)
F122 0.0451(17) 0.0190(13) 0.0588(19) -0.0028(13) 0.0092(14) 0.0072(12)
F123 0.0520(19) 0.0368(17) 0.055(2) -0.0180(15) -0.0160(15) -0.0125(14)
F221 0.085(3) 0.063(2) 0.0270(15) 0.0159(15) 0.0226(16) 0.0369(19)
F222 0.0489(19) 0.0445(19) 0.060(2) -0.0309(16) -0.0087(15) 0.0021(15)
F223 0.0415(16) 0.0335(15) 0.0399(16) -0.0041(13) 0.0047(12) 0.0201(12)
F321 0.083(3) 0.116(4) 0.135(5) 0.043(4) 0.058(3) 0.053(3)
F322 0.037(2) 0.330(9) 0.0315(19) 0.011(3) -0.0094(16) -0.066(3)
F323 0.0419(19) 0.150(4) 0.0394(19) 0.005(2) 0.0080(15) -0.049(2)
F421 0.069(2) 0.063(2) 0.0248(15) -0.0115(15) 0.0096(14) -0.0038(18)
F422 0.0321(16) 0.060(2) 0.061(2) 0.0161(17) 0.0138(14) 0.0189(15)
F423 0.0539(19) 0.053(2) 0.0500(19) 0.0103(16) 0.0292(16) -0.0055(16)
F521 0.150(4) 0.0277(17) 0.0368(18) 0.0113(14) 0.010(2) -0.026(2)
F522 0.0479(19) 0.067(2) 0.0457(19) 0.0178(17) 0.0180(15) -0.0010(17)
F523 0.0523(19) 0.060(2) 0.0391(17) 0.0144(16) -0.0198(14) -0.0033(16)
F621 0.0304(15) 0.062(2) 0.0525(19) -0.0167(16) -0.0097(13) 0.0098(14)
F622 0.0535(18) 0.0441(18) 0.0357(16) -0.0110(14) 0.0232(14) -0.0065(14)
F623 0.0467(16) 0.0160(12) 0.0420(16) -0.0053(11) 0.0061(13) -0.0011(11)
F711 0.0435(17) 0.0480(19) 0.0463(18) 0.0017(15) 0.0119(14) -0.0015(14)
F712 0.0247(13) 0.0333(15) 0.0606(19) 0.0066(14) -0.0179(13) -0.0098(12)
F713 0.0365(16) 0.0381(17) 0.0507(18) 0.0092(14) -0.0026(13) 0.0193(13)
F821 0.0471(19) 0.0369(18) 0.098(3) -0.0138(18) 0.0391(19) -0.0015(15)
F822 0.103(3) 0.057(2) 0.0413(19) 0.0024(17) 0.042(2) -0.016(2)
F823 0.0361(17) 0.062(2) 0.071(2) -0.0023(19) 0.0077(16) -0.0113(16)
C1S 0.037(3) 0.034(3) 0.036(3) 0.010(2) 0.005(2) -0.005(2)
C1 0.031(2) 0.026(2) 0.023(2) -0.0116(17) -0.0118(16) 0.0032(17)
C2 0.021(2) 0.026(2) 0.042(3) 0.005(2) -0.0056(18) -0.0120(17)
C11 0.028(2) 0.0153(19) 0.031(2) -0.0035(16) 0.0036(17) -0.0032(15)
C12 0.033(2) 0.017(2) 0.040(3) -0.0024(18) 0.0066(19) -0.0035(17)
C21 0.0184(18) 0.0203(19) 0.025(2) -0.0039(16) -0.0006(15) 0.0022(15)
C22 0.029(2) 0.031(2) 0.028(2) -0.0043(19) 0.0005(17) 0.0082(18)
C31 0.021(2) 0.041(3) 0.030(2) 0.011(2) -0.0004(17) -0.0072(18)
C32 0.029(3) 0.094(5) 0.043(3) 0.012(3) 0.005(2) -0.008(3)
C41 0.026(2) 0.025(2) 0.0188(19) 0.0064(16) 0.0025(15) 0.0008(16)
C42 0.034(2) 0.037(3) 0.027(2) 0.006(2) 0.0075(18) 0.001(2)
C51 0.053(3) 0.018(2) 0.024(2) 0.0022(17) -0.0025(19) -0.0103(19)
C52 0.047(3) 0.025(2) 0.027(2) 0.0074(18) -0.001(2) -0.008(2)
C61 0.034(2) 0.0193(19) 0.0175(18) -0.0016(15) 0.0027(16) -0.0028(16)
C62 0.028(2) 0.026(2) 0.028(2) -0.0056(17) 0.0050(17) -0.0029(17)
C71 0.0179(18) 0.0175(19) 0.045(3) -0.0031(18) 0.0028(17) 0.0030(15)
C72 0.023(2) 0.025(2) 0.051(3) 0.009(2) 0.0022(19) 0.0034(17)
C81 0.041(3) 0.070(4) 0.026(2) 0.006(3) 0.009(2) 0.018(3)
C82 0.038(3) 0.043(3) 0.048(3) 0.009(3) 0.020(2) 0.002(2)
C100 0.0211(18) 0.0184(19) 0.0175(17) 0.0006(15) 0.0013(14) 0.0010(14)
C101 0.026(2) 0.021(2) 0.030(2) -0.0014(17) -0.0065(17) 0.0116(16)
C102 0.036(3) 0.074(4) 0.040(3) -0.022(3) -0.001(2) 0.025(3)
C103 0.057(4) 0.023(3) 0.080(4) 0.011(3) -0.029(3) 0.001(2)
C104 0.030(2) 0.036(3) 0.031(2) -0.005(2) -0.0088(18) 0.0070(19)
C200 0.0165(17) 0.0137(17) 0.0255(19) -0.0011(15) -0.0020(14) 0.0006(13)
C201 0.0208(19) 0.033(2) 0.022(2) 0.0019(17) 0.0091(15) -0.0020(16)
C202 0.046(3) 0.063(4) 0.053(3) -0.028(3) 0.029(3) -0.008(3)
C203 0.030(2) 0.065(4) 0.035(3) 0.017(3) 0.005(2) -0.005(2)
C204 0.022(2) 0.062(4) 0.033(3) -0.001(2) 0.0021(18) -0.010(2)
C300 0.0180(17) 0.0142(17) 0.0201(18) 0.0020(14) -0.0012(13) -0.0007(13)
C301 0.029(2) 0.021(2) 0.0169(18) -0.0044(15) -0.0067(15) -0.0043(16)
C302 0.054(3) 0.034(3) 0.026(2) 0.002(2) -0.013(2) -0.005(2)
C303 0.027(2) 0.028(2) 0.034(2) -0.0056(19) -0.0061(18) -0.0032(17)
C304 0.035(2) 0.035(3) 0.023(2) -0.0074(19) 0.0037(18) -0.0026(19)

loop_
_atom_type_symbol
_atom_type_description
_atom_type_scat_dispersion_real
_atom_type_scat_dispersion_imag
_atom_type_scat_source
C C 0.0033 0.0016 'International Tables Vol C Tables 4.2.6.8 and 6.1.1.4'
H H 0.0000 0.0000 'International Tables Vol C Tables 4.2.6.8 and 6.1.1.4'
N N 0.0061 0.0033 'International Tables Vol C Tables 4.2.6.8 and 6.1.1.4'
O O 0.0106 0.0060 'International Tables Vol C Tables 4.2.6.8 and 6.1.1.4'
F F 0.0171 0.0103 'International Tables Vol C Tables 4.2.6.8 and 6.1.1.4'
P P 0.1023 0.0942 'International Tables Vol C Tables 4.2.6.8 and 6.1.1.4'
Cl Cl 0.1484 0.1585 'International Tables Vol C Tables 4.2.6.8 and 6.1.1.4'
Ir Ir -1.4442 7.9887 'International Tables Vol C Tables 4.2.6.8 and 6.1.1.4'

loop_
_geom_angle_atom_site_label_1
_geom_angle_atom_site_label_2
_geom_angle_atom_site_label_3
_geom_angle
C300 Ir1 P4 84.70(11)
C300 Ir1 P1 175.75(11)
P4 Ir1 P1 99.01(4)
C300 Ir1 Cl1 88.88(11)
P4 Ir1 Cl1 172.41(3)
P1 Ir1 Cl1 87.56(3)
C300 Ir1 Cl2 90.66(11)
P4 Ir1 Cl2 97.10(3)
P1 Ir1 Cl2 86.84(3)
Cl1 Ir1 Cl2 86.99(3)
C300 Ir1 Ir2 91.32(11)
P4 Ir1 Ir2 87.89(3)
P1 Ir1 Ir2 90.89(2)
Cl1 Ir1 Ir2 88.22(2)
Cl2 Ir1 Ir2 174.79(2)
C100 Ir2 C200 89.18(15)
C100 Ir2 P3 90.92(12)
C200 Ir2 P3 115.72(11)
C100 Ir2 P2 89.15(12)
C200 Ir2 P2 116.29(11)
P3 Ir2 P2 127.99(4)
C100 Ir2 Ir1 176.78(11)
C200 Ir2 Ir1 87.98(11)
P3 Ir2 Ir1 91.68(3)
P2 Ir2 Ir1 90.75(3)
O1 P1 O2 94.44(14)
O1 P1 N1 103.63(16)
O2 P1 N1 100.91(16)
O1 P1 Ir1 117.94(11)
O2 P1 Ir1 119.51(11)
N1 P1 Ir1 116.73(12)
O4 P2 O3 88.72(14)
O4 P2 N1 101.85(16)
O3 P2 N1 100.10(16)
O4 P2 Ir2 120.17(11)
O3 P2 Ir2 121.15(11)
N1 P2 Ir2 119.06(12)
O5 P3 O6 94.32(14)
O5 P3 N2 102.05(16)
O6 P3 N2 100.67(16)
O5 P3 Ir2 117.93(12)
O6 P3 Ir2 120.95(11)
N2 P3 Ir2 116.88(12)
O7 P4 O8 100.9(2)
O7 P4 N2 96.94(16)
O8 P4 N2 107.03(18)
O7 P4 Ir1 115.23(14)
O8 P4 Ir1 116.73(12)
N2 P4 Ir1 117.16(12)
C11 O1 P1 129.8(2)
C21 O2 P1 121.2(2)
C31 O3 P2 118.8(3)
C41 O4 P2 122.5(2)
C51 O5 P3 127.3(3)
C61 O6 P3 119.0(2)
C71 O7 P4 122.3(3)
C81 O8 P4 130.7(3)
C1 N1 P1 120.1(3)
C1 N1 P2 119.8(3)
P1 N1 P2 119.93(19)
C2 N2 P4 122.8(3)
C2 N2 P3 120.4(3)
P4 N2 P3 115.96(18)
C100 N100 C101 174.1(4)
C200 N200 C201 165.8(4)
C300 N300 C301 171.1(4)
Cl1S C1S Cl2S 113.1(3)
O1 C11 C12 106.1(3)
F122 C12 F123 106.9(4)
F122 C12 F121 107.4(4)
F123 C12 F121 107.5(4)
F122 C12 C11 112.9(4)
F123 C12 C11 112.7(4)
F121 C12 C11 109.2(4)
O2 C21 C22 108.7(3)
F221 C22 F222 106.9(4)
F221 C22 F223 106.9(4)
F222 C22 F223 107.2(4)
F221 C22 C21 113.3(4)
F222 C22 C21 112.0(4)
F223 C22 C21 110.2(4)
O3 C31 C32 108.6(4)
F322 C32 F323 106.5(5)
F322 C32 F321 109.2(7)
F323 C32 F321 106.2(5)
F322 C32 C31 114.4(6)
F323 C32 C31 111.9(5)
F321 C32 C31 108.3(5)
O4 C41 C42 109.3(4)
F422 C42 F421 106.0(4)
F422 C42 F423 107.4(4)
F421 C42 F423 107.5(4)
F422 C42 C41 112.9(4)
F421 C42 C41 112.7(4)
F423 C42 C41 110.1(4)
O5 C51 C52 105.2(4)
F523 C52 F522 106.4(4)
F523 C52 F521 108.3(4)
F522 C52 F521 105.6(4)
F523 C52 C51 113.0(4)
F522 C52 C51 112.9(4)
F521 C52 C51 110.3(4)
O6 C61 C62 108.8(3)
F621 C62 F622 107.9(4)
F621 C62 F623 107.6(4)
F622 C62 F623 106.7(3)
F621 C62 C61 112.4(4)
F622 C62 C61 109.4(4)
F623 C62 C61 112.5(3)
O7 C71 C72 105.8(4)
F712 C72 F711 107.2(4)
F712 C72 F713 107.6(4)
F711 C72 F713 106.5(4)
F712 C72 C71 113.0(4)
F711 C72 C71 112.3(4)
F713 C72 C71 109.9(4)
O8 C81 C82 111.5(5)
F821 C82 F822 109.3(4)
F821 C82 F823 103.1(5)
F822 C82 F823 103.0(4)
F821 C82 C81 116.3(5)
F822 C82 C81 115.1(5)
F823 C82 C81 108.5(4)
N100 C100 Ir2 178.8(4)
N100 C101 C103 107.3(4)
N100 C101 C102 107.1(4)
C103 C101 C102 112.7(5)
N100 C101 C104 106.7(3)
C103 C101 C104 111.2(4)
C102 C101 C104 111.5(4)
N200 C200 Ir2 173.8(3)
N200 C201 C204 107.2(3)
N200 C201 C202 107.5(4)
C204 C201 C202 112.2(4)
N200 C201 C203 106.6(3)
C204 C201 C203 111.3(4)
C202 C201 C203 111.7(4)
N300 C300 Ir1 174.3(3)
N300 C301 C302 107.5(3)
N300 C301 C304 108.3(3)
C302 C301 C304 111.8(4)
N300 C301 C303 107.0(3)
C302 C301 C303 110.3(4)
C304 C301 C303 111.7(4)

loop_
_geom_bond_atom_site_label_1
_geom_bond_atom_site_label_2
_geom_bond_distance
Ir1 C300 1.989(4)
Ir1 P4 2.1966(10)
Ir1 P1 2.2802(10)
Ir1 Cl1 2.4389(9)
Ir1 Cl2 2.5446(9)
Ir1 Ir2 2.7920(3)
Ir2 C100 1.942(4)
Ir2 C200 1.994(4)
Ir2 P3 2.2011(10)
Ir2 P2 2.2211(10)
Cl1S C1S 1.751(5)
Cl2S C1S 1.752(5)
P1 O1 1.608(3)
P1 O2 1.612(3)
P1 N1 1.653(3)
P2 O4 1.635(3)
P2 O3 1.643(3)
P2 N1 1.693(3)
P3 O5 1.630(3)
P3 O6 1.645(3)
P3 N2 1.693(3)
P4 O7 1.608(3)
P4 O8 1.608(3)
P4 N2 1.668(3)
O1 C11 1.416(5)
O2 C21 1.419(5)
O3 C31 1.417(5)
O4 C41 1.409(5)
O5 C51 1.415(5)
O6 C61 1.420(5)
O7 C71 1.428(5)
O8 C81 1.377(6)
N1 C1 1.490(5)
N2 C2 1.487(5)
N100 C100 1.153(5)
N100 C101 1.466(5)
N200 C200 1.157(5)
N200 C201 1.467(5)
N300 C300 1.158(5)
N300 C301 1.476(5)
F121 C12 1.339(5)
F122 C12 1.333(5)
F123 C12 1.337(6)
F221 C22 1.320(5)
F222 C22 1.339(6)
F223 C22 1.342(5)
F321 C32 1.378(9)
F322 C32 1.299(7)
F323 C32 1.335(6)
F421 C42 1.332(6)
F422 C42 1.329(6)
F423 C42 1.345(5)
F521 C52 1.334(5)
F522 C52 1.321(6)
F523 C52 1.315(6)
F621 C62 1.328(5)
F622 C62 1.336(5)
F623 C62 1.339(5)
F711 C72 1.344(5)
F712 C72 1.328(5)
F713 C72 1.347(5)
F821 C82 1.309(6)
F822 C82 1.313(6)
F823 C82 1.398(7)
C11 C12 1.501(6)
C21 C22 1.492(6)
C31 C32 1.454(7)
C41 C42 1.500(6)
C51 C52 1.501(6)
C61 C62 1.496(6)
C71 C72 1.487(7)
C81 C82 1.450(7)
C101 C103 1.510(7)
C101 C102 1.520(7)
C101 C104 1.528(6)
C201 C204 1.505(6)
C201 C202 1.525(7)
C201 C203 1.534(7)
C301 C302 1.516(6)
C301 C304 1.523(6)
C301 C303 1.529(6)
